data_7127156
loop_
_publ_author_name
'\<Skoch, Karel'
'Daniliuc, Constantin G.'
'Kehr, Gerald'
'Erker, Gerhard'

_publ_section_title
;
 Using the FpXylBH<sub>2</sub>&#x2022;SMe<sub>2</sub> reagent for the
 regioselective synthesis of cyclic bis(alkenyl)boranes.
;
_journal_issue 81
_journal_name_full 'Chemical communications (Cambridge, England)'
_journal_page_first 12178
_journal_page_last 12181
_journal_paper_doi 10.1039/d0cc05230b
_journal_volume 56
_journal_year 2020
_chemical_formula_sum 'C34 H28 B2 F12 N2'
_chemical_formula_weight 714.20
_space_group_crystal_system triclinic
_space_group_IT_number 2
_space_group_name_Hall '-P 1'
_space_group_name_H-M_alt 'P -1'
_atom_sites_solution_hydrogens geom
_audit_creation_method 'APEX3 v2016.1-0'
_audit_update_record
;
2020-07-16 deposited with the CCDC.	2020-09-02 downloaded from the CCDC.
;
_cell_angle_alpha 98.124(2)
_cell_angle_beta 99.074(2)
_cell_angle_gamma 113.422(2)
_cell_formula_units_Z 1
_cell_length_a 8.7742(5)
_cell_length_b 9.5777(6)
_cell_length_c 11.1573(7)
_cell_measurement_reflns_used 2911
_cell_measurement_temperature 100.(2)
_cell_measurement_theta_max 26.7115
_cell_measurement_theta_min 2.3785
_cell_volume 827.78(9)
_computing_cell_refinement 'SAINT V8.37A (Bruker AXS Inc., 2015)'
_computing_data_collection
;

APEX3 v2016.1-0 (Bruker AXS Inc., 2016)
;
_computing_data_reduction 'SAINT V8.37A (Bruker AXS Inc., 2015)'
_computing_molecular_graphics 'XP (Sheldrick, 2014)'
_computing_publication_material 'SHELXL-2014/7 (Sheldrick, 2014)'
_computing_structure_refinement 'SHELXL-2014/7 (Sheldrick, 2014)'
_computing_structure_solution 'SHELXL-2014/7 (Sheldrick, 2014)'
_diffrn_ambient_temperature 100.(2)
_diffrn_detector_area_resol_mean 7.3910
_diffrn_measured_fraction_theta_full 0.992
_diffrn_measured_fraction_theta_max 0.992
_diffrn_measurement_device_type 'Bruker D8 Venture PHOTON 100 CMOS'
_diffrn_measurement_method 'omega and phi scans'
_diffrn_radiation_monochromator 'MX mirror'
_diffrn_radiation_type 'Mo K\a'
_diffrn_radiation_wavelength 0.71073
_diffrn_reflns_av_R_equivalents 0.0625
_diffrn_reflns_av_unetI/netI 0.0465
_diffrn_reflns_limit_h_max 11
_diffrn_reflns_limit_h_min -11
_diffrn_reflns_limit_k_max 12
_diffrn_reflns_limit_k_min -12
_diffrn_reflns_limit_l_max 14
_diffrn_reflns_limit_l_min -13
_diffrn_reflns_number 15605
_diffrn_reflns_theta_full 26.82
_diffrn_reflns_theta_max 26.82
_diffrn_reflns_theta_min 2.38
_diffrn_source 'Mo ImS'
_diffrn_source_type 'micro focus tube'
_exptl_absorpt_coefficient_mu 0.130
_exptl_absorpt_correction_T_max 0.99
_exptl_absorpt_correction_T_min 0.93
_exptl_absorpt_correction_type multi-scan
_exptl_absorpt_process_details
;
Bruker AXS (2014). SADABS, Version 2014/5, Bruker AXS Inc., Madison, Wisconsin,
USA.
;
_exptl_crystal_colour colourless
_exptl_crystal_density_diffrn 1.433
_exptl_crystal_density_method 'not measured'
_exptl_crystal_description plate
_exptl_crystal_F_000 364
_exptl_crystal_size_max 0.154
_exptl_crystal_size_mid 0.088
_exptl_crystal_size_min 0.046
_refine_diff_density_max 0.324
_refine_diff_density_min -0.262
_refine_ls_extinction_method none
_refine_ls_goodness_of_fit_ref 1.065
_refine_ls_hydrogen_treatment constr
_refine_ls_matrix_type full
_refine_ls_number_parameters 256
_refine_ls_number_reflns 3526
_refine_ls_number_restraints 69
_refine_ls_restrained_S_all 1.141
_refine_ls_R_factor_all 0.0857
_refine_ls_R_factor_gt 0.0624
_refine_ls_shift/su_max 0.000
_refine_ls_shift/su_mean 0.000
_refine_ls_structure_factor_coef Fsqd
_refine_ls_weighting_details 'w=1/[\s^2^(Fo^2^)+(0.0400P)^2^+0.9862P] where P=(Fo^2^+2Fc^2^)/3'
_refine_ls_weighting_scheme calc
_refine_ls_wR_factor_gt 0.1289
_refine_ls_wR_factor_ref 0.1388
_reflns_number_gt 2639
_reflns_number_total 3526
_reflns_threshold_expression 'I > 2\s(I)'
_cod_data_source_file d0cc05230b2.cif
_cod_data_source_block erk9686
_cod_depositor_comments 'Adding full bibliography for 7127153--7127160.cif.'
_cod_database_code 7127156

loop_
_space_group_symop_operation_xyz
'x, y, z'
'-x, -y, -z'

loop_
_atom_site_type_symbol
_atom_site_label
_atom_site_fract_x
_atom_site_fract_y
_atom_site_fract_z
_atom_site_U_iso_or_equiv
_atom_site_adp_type
_atom_site_calc_flag
_atom_site_refinement_flags_adp
_atom_site_refinement_flags_occupancy
_atom_site_refinement_flags_posn
_atom_site_occupancy
_atom_site_disorder_assembly
_atom_site_disorder_group
B B1 0.8742(3) 0.4742(3) 0.0767(2) 0.0186(5) Uani d . . . 1.0 . .
N N1 1.0217(2) 0.4589(2) 0.12199(18) 0.0182(4) Uani d . . . 1.0 . .
C C1 1.1624(3) 0.4908(3) 0.0566(2) 0.0223(5) Uani d . . . 1.0 . .
H H1A 1.1897 0.3995 0.0477 0.027 Uiso calc U . R 1.0 . .
H H1B 1.2651 0.5813 0.1097 0.027 Uiso calc U . R 1.0 . .
C C11 1.0548(3) 0.4087(3) 0.2362(2) 0.0166(5) Uani d . . . 1.0 . .
C C12 1.1350(3) 0.5195(3) 0.3494(2) 0.0195(5) Uani d . . . 1.0 . .
C C13 1.1619(3) 0.4657(3) 0.4572(2) 0.0238(6) Uani d . . . 1.0 . .
H H13 1.2156 0.5387 0.535 0.029 Uiso calc U . R 1.0 . .
C C14 1.1122(3) 0.3091(3) 0.4530(2) 0.0255(6) Uani d . . . 1.0 . .
H H14 1.129 0.2748 0.5277 0.031 Uiso calc U . R 1.0 . .
C C15 1.0380(3) 0.2016(3) 0.3400(2) 0.0236(5) Uani d . . . 1.0 . .
H H15 1.0054 0.0938 0.3376 0.028 Uiso calc U . R 1.0 . .
C C16 1.0105(3) 0.2500(3) 0.2295(2) 0.0208(5) Uani d . . . 1.0 . .
C C17 1.1922(3) 0.6914(3) 0.3560(2) 0.0270(6) Uani d . . . 1.0 . .
H H17A 1.2532 0.75 0.4415 0.041 Uiso calc U . R 1.0 . .
H H17B 1.0923 0.7119 0.331 0.041 Uiso calc U . R 1.0 . .
H H17C 1.2685 0.7243 0.2998 0.041 Uiso calc U . R 1.0 . .
C C18 0.9403(4) 0.1305(3) 0.1074(2) 0.0304(6) Uani d . . . 1.0 . .
H H18A 0.9056 0.1762 0.0409 0.046 Uiso calc U . R 1.0 . .
H H18B 0.8411 0.0392 0.1139 0.046 Uiso calc U . R 1.0 . .
H H18C 1.0286 0.0987 0.0883 0.046 Uiso calc U . R 1.0 . .
C C21 0.7258(3) 0.4357(3) 0.1501(2) 0.0179(5) Uani d . . . 1.0 . .
C C22 0.6635(3) 0.5409(3) 0.1990(2) 0.0191(5) Uani d . . . 1.0 . .
C C23 0.5313(3) 0.4949(3) 0.2614(2) 0.0238(5) Uani d . . . 1.0 . .
H H23 0.4934 0.5688 0.2948 0.029 Uiso calc U . R 1.0 . .
C C24 0.4557(3) 0.3430(3) 0.2746(2) 0.0266(6) Uani d . . . 1.0 . .
H H24 0.3663 0.3119 0.3172 0.032 Uiso calc U . R 1.0 . .
C C25 0.5118(3) 0.2364(3) 0.2251(2) 0.0257(6) Uani d . . . 1.0 . .
C C26 0.6433(3) 0.2822(3) 0.1642(2) 0.0222(5) Uani d . . . 1.0 . .
H H26 0.679 0.2067 0.1306 0.027 Uiso calc U . R 1.0 . .
F F1 0.89715(18) 0.76369(18) 0.17730(15) 0.0313(4) Uani d . . . 1.0 . .
F F2 0.6466(2) 0.71618(19) 0.07430(14) 0.0311(4) Uani d . . . 1.0 . .
F F3 0.7186(2) 0.80397(19) 0.27289(15) 0.0366(4) Uani d . . . 1.0 . .
C C27 0.7312(3) 0.7049(3) 0.1815(2) 0.0234(5) Uani d . . . 1.0 . .
C C28 0.4323(3) 0.0721(4) 0.2411(3) 0.0363(7) Uani d . . D 1.0 . .
F F4 0.2672(6) 0.0150(9) 0.2280(8) 0.064(2) Uani d U P D 0.716(14) A 1
F F5 0.5051(8) 0.0494(5) 0.3424(5) 0.072(2) Uani d U P D 0.716(14) A 1
F F6 0.4468(7) -0.0326(4) 0.1477(5) 0.0571(13) Uani d U P D 0.716(14) A 1
F F4A 0.2685(14) 0.003(2) 0.1972(15) 0.059(5) Uani d U P D 0.284(14) A 2
F F5A 0.426(2) 0.0832(13) 0.3669(8) 0.073(4) Uani d U P D 0.284(14) A 2
F F6A 0.5082(18) -0.0061(15) 0.219(2) 0.070(5) Uani d U P D 0.284(14) A 2

loop_
_atom_site_aniso_label
_atom_site_aniso_U_11
_atom_site_aniso_U_22
_atom_site_aniso_U_33
_atom_site_aniso_U_12
_atom_site_aniso_U_13
_atom_site_aniso_U_23
B1 0.0183(13) 0.0233(14) 0.0158(13) 0.0093(11) 0.0072(10) 0.0053(11)
N1 0.0166(9) 0.0275(11) 0.0147(10) 0.0116(9) 0.0065(8) 0.0085(8)
C1 0.0173(12) 0.0373(15) 0.0199(12) 0.0159(11) 0.0086(10) 0.0117(11)
C11 0.0136(11) 0.0271(13) 0.0128(11) 0.0108(10) 0.0042(9) 0.0076(10)
C12 0.0139(11) 0.0270(13) 0.0199(12) 0.0104(10) 0.0058(9) 0.0047(10)
C13 0.0203(12) 0.0383(15) 0.0136(11) 0.0147(11) 0.0035(9) 0.0027(11)
C14 0.0241(13) 0.0412(16) 0.0184(12) 0.0168(12) 0.0086(10) 0.0155(11)
C15 0.0197(12) 0.0292(14) 0.0267(13) 0.0123(11) 0.0075(10) 0.0133(11)
C16 0.0179(11) 0.0259(13) 0.0193(12) 0.0101(10) 0.0047(9) 0.0044(10)
C17 0.0275(13) 0.0253(14) 0.0243(13) 0.0099(11) 0.0028(11) 0.0017(11)
C18 0.0401(16) 0.0284(15) 0.0238(14) 0.0198(13) 0.0017(12) 0.0007(11)
C21 0.0140(11) 0.0286(13) 0.0117(11) 0.0096(10) 0.0019(9) 0.0067(10)
C22 0.0157(11) 0.0285(13) 0.0138(11) 0.0102(10) 0.0020(9) 0.0063(10)
C23 0.0189(12) 0.0358(15) 0.0206(12) 0.0155(11) 0.0045(10) 0.0070(11)
C24 0.0146(11) 0.0403(16) 0.0251(13) 0.0093(11) 0.0068(10) 0.0128(12)
C25 0.0162(12) 0.0305(14) 0.0255(14) 0.0058(11) 0.0000(10) 0.0097(11)
C26 0.0200(12) 0.0270(13) 0.0198(12) 0.0108(10) 0.0030(10) 0.0060(10)
F1 0.0210(8) 0.0301(9) 0.0444(10) 0.0103(6) 0.0090(7) 0.0137(7)
F2 0.0343(9) 0.0371(9) 0.0268(8) 0.0193(7) 0.0031(7) 0.0149(7)
F3 0.0519(11) 0.0324(9) 0.0325(9) 0.0239(8) 0.0147(8) 0.0057(7)
C27 0.0211(12) 0.0321(14) 0.0212(12) 0.0148(11) 0.0058(10) 0.0073(11)
C28 0.0261(15) 0.0356(17) 0.0444(18) 0.0072(13) 0.0082(13) 0.0188(14)
F4 0.030(2) 0.037(3) 0.126(5) 0.006(2) 0.035(3) 0.026(3)
F5 0.078(3) 0.037(2) 0.062(3) -0.0021(18) -0.034(2) 0.028(2)
F6 0.068(3) 0.0289(16) 0.067(3) 0.0108(17) 0.026(2) 0.0093(17)
F4A 0.046(7) 0.039(6) 0.049(6) -0.009(5) -0.037(5) 0.013(4)
F5A 0.116(9) 0.038(5) 0.040(4) 0.004(5) 0.008(5) 0.031(4)
F6A 0.055(6) 0.049(6) 0.144(12) 0.035(5) 0.063(7) 0.053(7)

loop_
_atom_type_symbol
_atom_type_description
_atom_type_scat_dispersion_real
_atom_type_scat_dispersion_imag
_atom_type_scat_source
C C 0.0033 0.0016 'International Tables Vol C Tables 4.2.6.8 and 6.1.1.4'
H H 0.0000 0.0000 'International Tables Vol C Tables 4.2.6.8 and 6.1.1.4'
B B 0.0013 0.0007 'International Tables Vol C Tables 4.2.6.8 and 6.1.1.4'
N N 0.0061 0.0033 'International Tables Vol C Tables 4.2.6.8 and 6.1.1.4'
F F 0.0171 0.0103 'International Tables Vol C Tables 4.2.6.8 and 6.1.1.4'

loop_
_geom_angle_atom_site_label_1
_geom_angle_atom_site_label_2
_geom_angle_atom_site_label_3
_geom_angle_site_symmetry_1
_geom_angle_site_symmetry_3
_geom_angle
_geom_angle_publ_flag
N1 B1 C1 . 2_765 121.1(2) ?
N1 B1 C21 . . 120.6(2) ?
C1 B1 C21 2_765 . 117.8(2) ?
B1 N1 C11 . . 124.25(19) ?
B1 N1 C1 . . 122.89(19) ?
C11 N1 C1 . . 112.86(18) ?
N1 C1 B1 . 2_765 115.69(19) ?
N1 C1 H1A . . 108.4 ?
B1 C1 H1A 2_765 . 108.4 ?
N1 C1 H1B . . 108.4 ?
B1 C1 H1B 2_765 . 108.4 ?
H1A C1 H1B . . 107.4 ?
C16 C11 C12 . . 121.5(2) ?
C16 C11 N1 . . 118.7(2) ?
C12 C11 N1 . . 119.8(2) ?
C13 C12 C11 . . 117.9(2) ?
C13 C12 C17 . . 120.4(2) ?
C11 C12 C17 . . 121.7(2) ?
C14 C13 C12 . . 121.3(2) ?
C14 C13 H13 . . 119.3 ?
C12 C13 H13 . . 119.3 ?
C13 C14 C15 . . 120.1(2) ?
C13 C14 H14 . . 119.9 ?
C15 C14 H14 . . 119.9 ?
C14 C15 C16 . . 120.6(2) ?
C14 C15 H15 . . 119.7 ?
C16 C15 H15 . . 119.7 ?
C15 C16 C11 . . 118.5(2) ?
C15 C16 C18 . . 118.9(2) ?
C11 C16 C18 . . 122.6(2) ?
C12 C17 H17A . . 109.5 ?
C12 C17 H17B . . 109.5 ?
H17A C17 H17B . . 109.5 ?
C12 C17 H17C . . 109.5 ?
H17A C17 H17C . . 109.5 ?
H17B C17 H17C . . 109.5 ?
C16 C18 H18A . . 109.5 ?
C16 C18 H18B . . 109.5 ?
H18A C18 H18B . . 109.5 ?
C16 C18 H18C . . 109.5 ?
H18A C18 H18C . . 109.5 ?
H18B C18 H18C . . 109.5 ?
C26 C21 C22 . . 115.9(2) ?
C26 C21 B1 . . 118.0(2) ?
C22 C21 B1 . . 126.0(2) ?
C23 C22 C21 . . 121.5(2) ?
C23 C22 C27 . . 117.2(2) ?
C21 C22 C27 . . 121.2(2) ?
C24 C23 C22 . . 120.5(2) ?
C24 C23 H23 . . 119.8 ?
C22 C23 H23 . . 119.8 ?
C23 C24 C25 . . 119.2(2) ?
C23 C24 H24 . . 120.4 ?
C25 C24 H24 . . 120.4 ?
C26 C25 C24 . . 120.4(2) ?
C26 C25 C28 . . 120.2(3) ?
C24 C25 C28 . . 119.4(2) ?
C25 C26 C21 . . 122.5(2) ?
C25 C26 H26 . . 118.7 ?
C21 C26 H26 . . 118.7 ?
F3 C27 F2 . . 106.4(2) ?
F3 C27 F1 . . 106.4(2) ?
F2 C27 F1 . . 105.8(2) ?
F3 C27 C22 . . 112.6(2) ?
F2 C27 C22 . . 112.1(2) ?
F1 C27 C22 . . 113.1(2) ?
F6A C28 F4A . . 115.4(12) ?
F5 C28 F4 . . 110.9(5) ?
F5 C28 F6 . . 102.8(4) ?
F4 C28 F6 . . 101.7(4) ?
F6A C28 F5A . . 107.4(8) ?
F4A C28 F5A . . 95.8(9) ?
F6A C28 C25 . . 116.1(5) ?
F4A C28 C25 . . 113.4(10) ?
F5 C28 C25 . . 114.3(3) ?
F4 C28 C25 . . 114.0(4) ?
F6 C28 C25 . . 111.8(3) ?
F5A C28 C25 . . 106.1(5) ?

loop_
_geom_bond_atom_site_label_1
_geom_bond_atom_site_label_2
_geom_bond_site_symmetry_2
_geom_bond_distance
_geom_bond_publ_flag
B1 N1 . 1.385(3) ?
B1 C1 2_765 1.583(3) ?
B1 C21 . 1.594(3) ?
N1 C11 . 1.452(3) ?
N1 C1 . 1.482(3) ?
C1 B1 2_765 1.583(3) ?
C1 H1A . 0.99 ?
C1 H1B . 0.99 ?
C11 C16 . 1.398(3) ?
C11 C12 . 1.401(3) ?
C12 C13 . 1.397(3) ?
C12 C17 . 1.505(4) ?
C13 C14 . 1.377(4) ?
C13 H13 . 0.95 ?
C14 C15 . 1.383(4) ?
C14 H14 . 0.95 ?
C15 C16 . 1.397(3) ?
C15 H15 . 0.95 ?
C16 C18 . 1.509(3) ?
C17 H17A . 0.98 ?
C17 H17B . 0.98 ?
C17 H17C . 0.98 ?
C18 H18A . 0.98 ?
C18 H18B . 0.98 ?
C18 H18C . 0.98 ?
C21 C26 . 1.402(3) ?
C21 C22 . 1.410(3) ?
C22 C23 . 1.399(3) ?
C22 C27 . 1.497(4) ?
C23 C24 . 1.379(4) ?
C23 H23 . 0.95 ?
C24 C25 . 1.384(4) ?
C24 H24 . 0.95 ?
C25 C26 . 1.383(4) ?
C25 C28 . 1.498(4) ?
C26 H26 . 0.95 ?
F1 C27 . 1.348(3) ?
F2 C27 . 1.347(3) ?
F3 C27 . 1.340(3) ?
C28 F6A . 1.210(8) ?
C28 F4A . 1.294(11) ?
C28 F5 . 1.298(4) ?
C28 F4 . 1.304(5) ?
C28 F6 . 1.399(5) ?
C28 F5A . 1.403(9) ?

loop_
_geom_torsion_atom_site_label_1
_geom_torsion_atom_site_label_2
_geom_torsion_atom_site_label_3
_geom_torsion_atom_site_label_4
_geom_torsion_site_symmetry_1
_geom_torsion_site_symmetry_2
_geom_torsion_site_symmetry_3
_geom_torsion_site_symmetry_4
_geom_torsion
_geom_torsion_publ_flag
C1 B1 N1 C11 2_765 . . . -172.3(2) ?
C21 B1 N1 C11 . . . . -0.1(4) ?
C1 B1 N1 C1 2_765 . . . 6.8(4) ?
C21 B1 N1 C1 . . . . 179.0(2) ?
B1 N1 C1 B1 . . . 2_765 -6.5(4) ?
C11 N1 C1 B1 . . . 2_765 172.8(2) ?
B1 N1 C11 C16 . . . . 92.9(3) ?
C1 N1 C11 C16 . . . . -86.3(3) ?
B1 N1 C11 C12 . . . . -89.3(3) ?
C1 N1 C11 C12 . . . . 91.5(3) ?
C16 C11 C12 C13 . . . . -3.2(3) ?
N1 C11 C12 C13 . . . . 179.0(2) ?
C16 C11 C12 C17 . . . . 176.4(2) ?
N1 C11 C12 C17 . . . . -1.4(3) ?
C11 C12 C13 C14 . . . . 0.3(3) ?
C17 C12 C13 C14 . . . . -179.3(2) ?
C12 C13 C14 C15 . . . . 1.7(4) ?
C13 C14 C15 C16 . . . . -0.8(4) ?
C14 C15 C16 C11 . . . . -2.0(4) ?
C14 C15 C16 C18 . . . . 175.9(2) ?
C12 C11 C16 C15 . . . . 4.0(3) ?
N1 C11 C16 C15 . . . . -178.2(2) ?
C12 C11 C16 C18 . . . . -173.7(2) ?
N1 C11 C16 C18 . . . . 4.1(3) ?
N1 B1 C21 C26 . . . . -63.0(3) ?
C1 B1 C21 C26 2_765 . . . 109.5(3) ?
N1 B1 C21 C22 . . . . 119.7(3) ?
C1 B1 C21 C22 2_765 . . . -67.8(3) ?
C26 C21 C22 C23 . . . . 2.2(3) ?
B1 C21 C22 C23 . . . . 179.5(2) ?
C26 C21 C22 C27 . . . . -175.2(2) ?
B1 C21 C22 C27 . . . . 2.1(3) ?
C21 C22 C23 C24 . . . . -1.3(4) ?
C27 C22 C23 C24 . . . . 176.2(2) ?
C22 C23 C24 C25 . . . . -0.2(4) ?
C23 C24 C25 C26 . . . . 0.7(4) ?
C23 C24 C25 C28 . . . . 178.9(2) ?
C24 C25 C26 C21 . . . . 0.3(4) ?
C28 C25 C26 C21 . . . . -177.9(2) ?
C22 C21 C26 C25 . . . . -1.7(3) ?
B1 C21 C26 C25 . . . . -179.3(2) ?
C23 C22 C27 F3 . . . . 29.9(3) ?
C21 C22 C27 F3 . . . . -152.6(2) ?
C23 C22 C27 F2 . . . . -90.0(3) ?
C21 C22 C27 F2 . . . . 87.5(3) ?
C23 C22 C27 F1 . . . . 150.5(2) ?
C21 C22 C27 F1 . . . . -32.0(3) ?
C26 C25 C28 F6A . . . . 12.7(13) ?
C24 C25 C28 F6A . . . . -165.6(13) ?
C26 C25 C28 F4A . . . . -124.4(9) ?
C24 C25 C28 F4A . . . . 57.3(10) ?
C26 C25 C28 F5 . . . . 89.7(6) ?
C24 C25 C28 F5 . . . . -88.6(6) ?
C26 C25 C28 F4 . . . . -141.3(5) ?
C24 C25 C28 F4 . . . . 40.4(5) ?
C26 C25 C28 F6 . . . . -26.6(4) ?
C24 C25 C28 F6 . . . . 155.1(4) ?
C26 C25 C28 F5A . . . . 131.8(10) ?
C24 C25 C28 F5A . . . . -46.5(10) ?
